data_7200221
loop_
_publ_author_name
'Skovsgaard, Signe'
'Bond, Andrew D.'

_publ_section_title
;
 Co-crystallisation of benzoic acid derivatives with N-containing bases in
 solution and by mechanical grinding: stoichiometric variants,
 polymorphism and twinning
;
_journal_coden_ASTM CRECF4
_journal_issue 3
_journal_name_full CrystEngComm
_journal_page_first 444
_journal_page_last 453
_journal_paper_doi 10.1039/b810660f
_journal_volume 11
_journal_year 2009
_chemical_formula_moiety '2(C7 H6 O2), C4 H5 N3'
_chemical_formula_sum 'C18 H17 N3 O4'
_chemical_formula_weight 339.35
_space_group_IT_number 14
_symmetry_cell_setting monoclinic
_symmetry_space_group_name_Hall '-P 2ybc'
_symmetry_space_group_name_H-M 'P 1 21/c 1'
_atom_sites_solution_hydrogens geom
_atom_sites_solution_primary direct
_atom_sites_solution_secondary difmap
_cell_angle_alpha 90.00
_cell_angle_beta 100.712(4)
_cell_angle_gamma 90.00
_cell_formula_units_Z 4
_cell_length_a 13.9348(18)
_cell_length_b 8.8620(11)
_cell_length_c 14.1261(17)
_cell_measurement_reflns_used 3413
_cell_measurement_temperature 180(2)
_cell_measurement_theta_max 21.30
_cell_measurement_theta_min 2.74
_cell_volume 1714.0(4)
_computing_cell_refinement 'SAINTPLUS v.7.06a (Bruker, 2003)'
_computing_data_collection 'APEX2 v.1.0-22 (Bruker Nonius, 2004)'
_computing_data_reduction 'SAINTPLUS v.7.06a'
_computing_molecular_graphics 'SHELXTL v.6.10'
_computing_publication_material 'SHELXTL v.6.10'
_computing_structure_refinement 'SHELXTL v.6.10'
_computing_structure_solution 'SHELXTL v.6.10 (Sheldrick, 2000)'
_diffrn_ambient_temperature 180(2)
_diffrn_measured_fraction_theta_full 0.995
_diffrn_measured_fraction_theta_max 0.995
_diffrn_measurement_device_type 'Bruker-Nonius X8APEX-II CCD'
_diffrn_measurement_method 'thin-slice \w and \f scans'
_diffrn_radiation_monochromator graphite
_diffrn_radiation_source 'fine-focus sealed tube'
_diffrn_radiation_type MoK\a
_diffrn_radiation_wavelength 0.71073
_diffrn_reflns_av_R_equivalents 0.0000
_diffrn_reflns_av_sigmaI/netI 0.1838
_diffrn_reflns_limit_h_max 16
_diffrn_reflns_limit_h_min -16
_diffrn_reflns_limit_k_max 10
_diffrn_reflns_limit_k_min 0
_diffrn_reflns_limit_l_max 16
_diffrn_reflns_limit_l_min 0
_diffrn_reflns_number 5544
_diffrn_reflns_theta_full 25.07
_diffrn_reflns_theta_max 25.07
_diffrn_reflns_theta_min 3.53
_diffrn_standards_number 0
_exptl_absorpt_coefficient_mu 0.095
_exptl_absorpt_correction_T_max 0.999
_exptl_absorpt_correction_T_min 0.766
_exptl_absorpt_correction_type multi-scan
_exptl_absorpt_process_details
;
TWINABS v.1.05 (Sheldrick, 2003)
Ratio of minimum to maximum apparent transmission: 0.766880
;
_exptl_crystal_colour colourless
_exptl_crystal_density_diffrn 1.315
_exptl_crystal_density_method 'not measured'
_exptl_crystal_description plate
_exptl_crystal_F_000 712
_exptl_crystal_size_max 0.20
_exptl_crystal_size_mid 0.20
_exptl_crystal_size_min 0.01
_refine_diff_density_max 0.146
_refine_diff_density_min -0.213
_refine_diff_density_rms 0.038
_refine_ls_extinction_method none
_refine_ls_goodness_of_fit_ref 0.682
_refine_ls_hydrogen_treatment mixed
_refine_ls_matrix_type full
_refine_ls_number_parameters 243
_refine_ls_number_reflns 5544
_refine_ls_number_restraints 0
_refine_ls_restrained_S_all 0.682
_refine_ls_R_factor_all 0.1135
_refine_ls_R_factor_gt 0.0339
_refine_ls_shift/su_max 0.000
_refine_ls_shift/su_mean 0.000
_refine_ls_structure_factor_coef Fsqd
_refine_ls_weighting_details 'calc w=1/[\s^2^(Fo^2^)+(0.0263P)^2^] where P=(Fo^2^+2Fc^2^)/3'
_refine_ls_weighting_scheme calc
_refine_ls_wR_factor_gt 0.0612
_refine_ls_wR_factor_ref 0.0674
_reflns_number_gt 2324
_reflns_number_total 5544
_reflns_threshold_expression I>2\s(I)
_cod_data_source_file B810660F.txt
_cod_data_source_block 3a
_cod_depositor_comments
;
 Replaced the incorrect bibliographical reference to the original
 publication with a proper one.

 Antanas Vaitkus,
 2019-09-18
;
_cod_original_sg_symbol_H-M 'P 21/c'
_cod_database_code 7200221

loop_
_symmetry_equiv_pos_as_xyz
'x, y, z'
'-x, y+1/2, -z+1/2'
'-x, -y, -z'
'x, -y-1/2, z-1/2'

loop_
_atom_site_label
_atom_site_type_symbol
_atom_site_fract_x
_atom_site_fract_y
_atom_site_fract_z
_atom_site_U_iso_or_equiv
_atom_site_adp_type
_atom_site_occupancy
_atom_site_symmetry_multiplicity
_atom_site_calc_flag
_atom_site_refinement_flags
_atom_site_disorder_assembly
_atom_site_disorder_group
O11 O 0.41635(9) 0.85867(13) 0.58284(8) 0.0433(4) Uani 1 1 d . . .
O12 O 0.37884(9) 0.89561(14) 0.42376(8) 0.0391(4) Uani 1 1 d . . .
H12 H 0.4296(14) 0.819(2) 0.4251(12) 0.083(8) Uiso 1 1 d . . .
C11 C 0.29266(13) 1.03770(18) 0.52074(13) 0.0277(5) Uani 1 1 d . . .
C12 C 0.23636(13) 1.10190(19) 0.43955(13) 0.0388(5) Uani 1 1 d . . .
H12A H 0.2473 1.0745 0.3774 0.047 Uiso 1 1 calc R . .
C13 C 0.16465(15) 1.2052(2) 0.44835(15) 0.0525(6) Uani 1 1 d . . .
H13A H 0.1260 1.2487 0.3925 0.063 Uiso 1 1 calc R . .
C14 C 0.14945(14) 1.2450(2) 0.53864(17) 0.0555(6) Uani 1 1 d . . .
H14A H 0.0999 1.3161 0.5448 0.067 Uiso 1 1 calc R . .
C15 C 0.20494(15) 1.1832(2) 0.61994(15) 0.0514(6) Uani 1 1 d . . .
H15A H 0.1938 1.2116 0.6818 0.062 Uiso 1 1 calc R . .
C16 C 0.27683(14) 1.07984(19) 0.61148(13) 0.0403(5) Uani 1 1 d . . .
H16A H 0.3156 1.0374 0.6676 0.048 Uiso 1 1 calc R . .
C17 C 0.36860(13) 0.92293(19) 0.51334(14) 0.0314(5) Uani 1 1 d . . .
O21 O 0.71905(9) 0.44494(13) 0.67623(8) 0.0447(4) Uani 1 1 d . . .
O22 O 0.78413(9) 0.37250(14) 0.55075(9) 0.0404(4) Uani 1 1 d . . .
H22 H 0.7295(14) 0.4341(19) 0.5108(13) 0.081(7) Uiso 1 1 d . . .
C21 C 0.84592(13) 0.26203(18) 0.70169(12) 0.0264(4) Uani 1 1 d . . .
C22 C 0.91103(13) 0.17424(19) 0.66218(12) 0.0365(5) Uani 1 1 d . . .
H22A H 0.9134 0.1829 0.5956 0.044 Uiso 1 1 calc R . .
C23 C 0.97248(13) 0.07420(19) 0.71934(14) 0.0414(5) Uani 1 1 d . . .
H23A H 1.0170 0.0148 0.6919 0.050 Uiso 1 1 calc R . .
C24 C 0.96937(13) 0.06040(19) 0.81565(14) 0.0401(5) Uani 1 1 d . . .
H24A H 1.0114 -0.0087 0.8547 0.048 Uiso 1 1 calc R . .
C25 C 0.90472(13) 0.14761(19) 0.85559(13) 0.0385(5) Uani 1 1 d . . .
H25A H 0.9025 0.1385 0.9221 0.046 Uiso 1 1 calc R . .
C26 C 0.84339(12) 0.24803(19) 0.79871(12) 0.0326(5) Uani 1 1 d . . .
H26A H 0.7992 0.3078 0.8265 0.039 Uiso 1 1 calc R . .
C27 C 0.77677(14) 0.3684(2) 0.64247(13) 0.0336(5) Uani 1 1 d . . .
N1 N 0.50958(10) 0.69575(14) 0.39978(10) 0.0279(4) Uani 1 1 d . . .
N2 N 0.64407(10) 0.52627(15) 0.44141(10) 0.0300(4) Uani 1 1 d . . .
N3 N 0.57829(13) 0.65004(19) 0.55800(11) 0.0320(4) Uani 1 1 d . . .
H31 H 0.6184(12) 0.5948(16) 0.6004(10) 0.040(6) Uiso 1 1 d . . .
H32 H 0.5303(12) 0.7132(19) 0.5717(11) 0.058(7) Uiso 1 1 d . . .
C1 C 0.57797(14) 0.62298(19) 0.46444(13) 0.0279(5) Uani 1 1 d . . .
C2 C 0.63933(13) 0.49908(18) 0.34794(14) 0.0375(5) Uani 1 1 d . . .
H2A H 0.6853 0.4313 0.3294 0.045 Uiso 1 1 calc R . .
C3 C 0.57136(13) 0.56415(19) 0.27724(12) 0.0363(5) Uani 1 1 d . . .
H3A H 0.5686 0.5421 0.2110 0.044 Uiso 1 1 calc R . .
C4 C 0.50768(13) 0.66272(18) 0.30754(12) 0.0339(5) Uani 1 1 d . . .
H4A H 0.4597 0.7100 0.2603 0.041 Uiso 1 1 calc R . .

loop_
_atom_site_aniso_label
_atom_site_aniso_U_11
_atom_site_aniso_U_22
_atom_site_aniso_U_33
_atom_site_aniso_U_23
_atom_site_aniso_U_13
_atom_site_aniso_U_12
O11 0.0528(10) 0.0486(8) 0.0251(7) 0.0032(7) -0.0019(7) 0.0136(7)
O12 0.0479(10) 0.0444(9) 0.0273(8) 0.0075(7) 0.0128(7) 0.0164(8)
C11 0.0288(13) 0.0238(11) 0.0328(12) -0.0016(10) 0.0116(10) -0.0047(10)
C12 0.0388(14) 0.0361(12) 0.0402(13) -0.0056(10) 0.0041(11) 0.0034(11)
C13 0.0504(16) 0.0436(14) 0.0610(16) -0.0069(12) 0.0038(13) 0.0086(12)
C14 0.0447(16) 0.0390(13) 0.0853(18) -0.0115(14) 0.0182(15) 0.0056(12)
C15 0.0622(18) 0.0416(14) 0.0579(15) -0.0119(12) 0.0305(14) -0.0075(13)
C16 0.0489(16) 0.0318(12) 0.0436(14) 0.0016(10) 0.0174(11) -0.0073(11)
C17 0.0344(15) 0.0281(12) 0.0336(13) -0.0050(11) 0.0112(11) -0.0101(11)
O21 0.0480(10) 0.0557(9) 0.0307(8) 0.0005(7) 0.0081(7) 0.0215(8)
O22 0.0398(10) 0.0520(9) 0.0310(8) 0.0088(7) 0.0110(7) 0.0166(8)
C21 0.0237(13) 0.0246(11) 0.0310(12) 0.0003(10) 0.0051(10) -0.0010(10)
C22 0.0386(14) 0.0382(12) 0.0329(12) 0.0035(11) 0.0076(11) 0.0003(11)
C23 0.0392(15) 0.0360(13) 0.0506(14) 0.0021(11) 0.0127(12) 0.0116(11)
C24 0.0333(15) 0.0353(12) 0.0505(15) 0.0099(11) 0.0051(11) 0.0051(11)
C25 0.0414(14) 0.0375(12) 0.0362(12) 0.0056(11) 0.0065(11) -0.0015(11)
C26 0.0326(13) 0.0311(11) 0.0353(13) 0.0006(10) 0.0091(10) 0.0008(11)
C27 0.0352(15) 0.0362(13) 0.0282(13) -0.0008(11) 0.0024(11) -0.0065(11)
N1 0.0314(11) 0.0311(9) 0.0208(9) 0.0024(8) 0.0036(8) 0.0041(8)
N2 0.0305(11) 0.0334(10) 0.0260(10) 0.0003(8) 0.0053(8) 0.0036(9)
N3 0.0358(13) 0.0343(11) 0.0249(11) 0.0032(9) 0.0034(9) 0.0079(10)
C1 0.0317(14) 0.0257(12) 0.0267(12) -0.0017(10) 0.0068(11) -0.0090(11)
C2 0.0398(15) 0.0334(12) 0.0412(13) -0.0034(11) 0.0125(12) 0.0040(10)
C3 0.0430(15) 0.0387(13) 0.0274(11) -0.0047(10) 0.0067(11) 0.0057(11)
C4 0.0395(14) 0.0337(12) 0.0258(12) 0.0030(10) -0.0014(11) -0.0001(11)

loop_
_atom_type_symbol
_atom_type_description
_atom_type_scat_dispersion_real
_atom_type_scat_dispersion_imag
_atom_type_scat_source
C C 0.0033 0.0016 'International Tables Vol C Tables 4.2.6.8 and 6.1.1.4'
H H 0.0000 0.0000 'International Tables Vol C Tables 4.2.6.8 and 6.1.1.4'
N N 0.0061 0.0033 'International Tables Vol C Tables 4.2.6.8 and 6.1.1.4'
O O 0.0106 0.0060 'International Tables Vol C Tables 4.2.6.8 and 6.1.1.4'

loop_
_geom_angle_atom_site_label_1
_geom_angle_atom_site_label_2
_geom_angle_atom_site_label_3
_geom_angle
_geom_angle_site_symmetry_1
_geom_angle_site_symmetry_3
_geom_angle_publ_flag
C17 O12 H12 108.3(10) . . ?
C12 C11 C16 119.34(17) . . ?
C12 C11 C17 121.60(17) . . ?
C16 C11 C17 119.05(17) . . ?
C13 C12 C11 120.44(18) . . ?
C13 C12 H12A 119.8 . . ?
C11 C12 H12A 119.8 . . ?
C14 C13 C12 119.51(19) . . ?
C14 C13 H13A 120.2 . . ?
C12 C13 H13A 120.2 . . ?
C15 C14 C13 120.9(2) . . ?
C15 C14 H14A 119.6 . . ?
C13 C14 H14A 119.6 . . ?
C14 C15 C16 119.83(19) . . ?
C14 C15 H15A 120.1 . . ?
C16 C15 H15A 120.1 . . ?
C15 C16 C11 120.01(18) . . ?
C15 C16 H16A 120.0 . . ?
C11 C16 H16A 120.0 . . ?
O11 C17 O12 123.04(17) . . ?
O11 C17 C11 123.51(17) . . ?
O12 C17 C11 113.45(17) . . ?
C27 O22 H22 111.9(10) . . ?
C26 C21 C22 119.14(17) . . ?
C26 C21 C27 118.72(17) . . ?
C22 C21 C27 122.12(17) . . ?
C23 C22 C21 120.27(16) . . ?
C23 C22 H22A 119.9 . . ?
C21 C22 H22A 119.9 . . ?
C24 C23 C22 120.31(17) . . ?
C24 C23 H23A 119.8 . . ?
C22 C23 H23A 119.8 . . ?
C23 C24 C25 119.76(17) . . ?
C23 C24 H24A 120.1 . . ?
C25 C24 H24A 120.1 . . ?
C26 C25 C24 120.09(17) . . ?
C26 C25 H25A 120.0 . . ?
C24 C25 H25A 120.0 . . ?
C25 C26 C21 120.43(17) . . ?
C25 C26 H26A 119.8 . . ?
C21 C26 H26A 119.8 . . ?
O21 C27 O22 123.21(17) . . ?
O21 C27 C21 122.63(17) . . ?
O22 C27 C21 114.16(18) . . ?
C4 N1 C1 116.04(16) . . ?
C2 N2 C1 116.50(15) . . ?
C1 N3 H31 116.9(10) . . ?
C1 N3 H32 116.5(10) . . ?
H31 N3 H32 125.9(15) . . ?
N2 C1 N3 118.43(18) . . ?
N2 C1 N1 124.70(16) . . ?
N3 C1 N1 116.87(19) . . ?
N2 C2 C3 123.17(17) . . ?
N2 C2 H2A 118.4 . . ?
C3 C2 H2A 118.4 . . ?
C4 C3 C2 116.18(16) . . ?
C4 C3 H3A 121.9 . . ?
C2 C3 H3A 121.9 . . ?
N1 C4 C3 123.38(17) . . ?
N1 C4 H4A 118.3 . . ?
C3 C4 H4A 118.3 . . ?

loop_
_geom_bond_atom_site_label_1
_geom_bond_atom_site_label_2
_geom_bond_distance
_geom_bond_site_symmetry_2
_geom_bond_publ_flag
O11 C17 1.2199(18) . ?
O12 C17 1.3219(18) . ?
O12 H12 0.98(2) . ?
C11 C12 1.386(2) . ?
C11 C16 1.391(2) . ?
C11 C17 1.485(2) . ?
C12 C13 1.378(2) . ?
C12 H12A 0.950 . ?
C13 C14 1.377(2) . ?
C13 H13A 0.950 . ?
C14 C15 1.373(2) . ?
C14 H14A 0.950 . ?
C15 C16 1.379(2) . ?
C15 H15A 0.950 . ?
C16 H16A 0.950 . ?
O21 C27 1.2155(19) . ?
O22 C27 1.3190(18) . ?
O22 H22 1.02(2) . ?
C21 C26 1.3831(19) . ?
C21 C22 1.389(2) . ?
C21 C27 1.489(2) . ?
C22 C23 1.384(2) . ?
C22 H22A 0.950 . ?
C23 C24 1.375(2) . ?
C23 H23A 0.950 . ?
C24 C25 1.384(2) . ?
C24 H24A 0.950 . ?
C25 C26 1.3830(19) . ?
C25 H25A 0.950 . ?
C26 H26A 0.950 . ?
N1 C4 1.3310(17) . ?
N1 C1 1.3545(18) . ?
N2 C2 1.3316(17) . ?
N2 C1 1.3418(19) . ?
N3 C1 1.342(2) . ?
N3 H31 0.89(2) . ?
N3 H32 0.92(2) . ?
C2 C3 1.369(2) . ?
C2 H2A 0.950 . ?
C3 C4 1.369(2) . ?
C3 H3A 0.950 . ?
C4 H4A 0.950 . ?

loop_
_geom_hbond_atom_site_label_D
_geom_hbond_atom_site_label_H
_geom_hbond_atom_site_label_A
_geom_hbond_distance_DH
_geom_hbond_distance_HA
_geom_hbond_distance_DA
_geom_hbond_angle_DHA
_geom_hbond_site_symmetry_A
O12 H12 N1 0.98(2) 1.64(2) 2.6077(18) 166.4(16) .
O22 H22 N2 1.02(2) 1.62(2) 2.6327(18) 176.4(15) .
N3 H32 O11 0.92(2) 2.074(17) 2.988(2) 172.4(14) .
N3 H31 O21 0.89(2) 2.078(16) 2.953(2) 168.9(14) .

loop_
_geom_torsion_atom_site_label_1
_geom_torsion_atom_site_label_2
_geom_torsion_atom_site_label_3
_geom_torsion_atom_site_label_4
_geom_torsion
_geom_torsion_site_symmetry_1
_geom_torsion_site_symmetry_2
_geom_torsion_site_symmetry_3
_geom_torsion_site_symmetry_4
_geom_torsion_publ_flag
C16 C11 C12 C13 -0.7(2) . . . . ?
C17 C11 C12 C13 178.28(16) . . . . ?
C11 C12 C13 C14 0.3(3) . . . . ?
C12 C13 C14 C15 0.1(3) . . . . ?
C13 C14 C15 C16 -0.1(3) . . . . ?
C14 C15 C16 C11 -0.4(3) . . . . ?
C12 C11 C16 C15 0.8(2) . . . . ?
C17 C11 C16 C15 -178.27(15) . . . . ?
C12 C11 C17 O11 -176.38(16) . . . . ?
C16 C11 C17 O11 2.6(2) . . . . ?
C12 C11 C17 O12 2.9(2) . . . . ?
C16 C11 C17 O12 -178.10(15) . . . . ?
C26 C21 C22 C23 0.0(2) . . . . ?
C27 C21 C22 C23 -178.47(15) . . . . ?
C21 C22 C23 C24 0.3(3) . . . . ?
C22 C23 C24 C25 -0.3(3) . . . . ?
C23 C24 C25 C26 0.1(3) . . . . ?
C24 C25 C26 C21 0.1(2) . . . . ?
C22 C21 C26 C25 -0.2(2) . . . . ?
C27 C21 C26 C25 178.34(15) . . . . ?
C26 C21 C27 O21 1.0(3) . . . . ?
C22 C21 C27 O21 179.48(16) . . . . ?
C26 C21 C27 O22 -179.31(15) . . . . ?
C22 C21 C27 O22 -0.8(2) . . . . ?
C2 N2 C1 N3 178.02(15) . . . . ?
C2 N2 C1 N1 -1.6(2) . . . . ?
C4 N1 C1 N2 2.3(2) . . . . ?
C4 N1 C1 N3 -177.27(15) . . . . ?
C1 N2 C2 C3 -0.2(2) . . . . ?
N2 C2 C3 C4 1.0(3) . . . . ?
C1 N1 C4 C3 -1.4(2) . . . . ?
C2 C3 C4 N1 -0.1(2) . . . . ?

loop_
_cod_related_entry_id
_cod_related_entry_database
_cod_related_entry_code
1 ChemSpider 30653523
